data_1572056
loop_
_publ_author_name
'Zhou, Yu-Qiang'
'He, Kui-Cheng'
'Zheng, Wei-Hao'
'Lv, Jing-Fang'
'He, Shi-Mei'
'Yu, Ning'
'Yang, Yun-Bo'
'Liu, Lv-Yan'
'Jiang, Kun'
'Wei, Ye'

_publ_section_title
;
 1,5-Hydrogen atom transfer of &#x3b1;-iminyl radical cations: a new
 platform for relay annulation for pyridine derivatives and axially chiral
 heterobiaryls.
;
_journal_issue 20
_journal_name_full 'Chemical science'
_journal_page_first 7502
_journal_page_last 7514
_journal_paper_doi 10.1039/d4sc01858c
_journal_volume 15
_journal_year 2024
_chemical_formula_moiety '2(C21 H19 N)'
_chemical_formula_sum 'C42 H38 N2'
_chemical_formula_weight 570.74
_space_group_crystal_system monoclinic
_space_group_IT_number 14
_space_group_name_Hall '-P 2yn'
_space_group_name_H-M_alt 'P 1 21/n 1'
_atom_sites_solution_hydrogens geom
_atom_sites_solution_primary iterative
_audit_creation_date 2021-04-29
_audit_creation_method
;
Olex2 1.2
(compiled 2018.05.29 svn.r3508 for OlexSys, GUI svn.r5506)
;
_audit_update_record
;
2023-11-09 deposited with the CCDC.	2024-04-23 downloaded from the CCDC.
;
_cell_angle_alpha 90
_cell_angle_beta 104.672(7)
_cell_angle_gamma 90
_cell_formula_units_Z 4
_cell_length_a 10.2995(4)
_cell_length_b 25.7122(17)
_cell_length_c 12.4585(16)
_cell_measurement_reflns_used 8115
_cell_measurement_temperature 290.19(10)
_cell_measurement_theta_max 71.6550
_cell_measurement_theta_min 3.6400
_cell_volume 3191.7(5)
_computing_cell_refinement 'CrysAlisPro 1.171.39.46e (Rigaku OD, 2018)'
_computing_data_collection 'CrysAlisPro 1.171.39.46e (Rigaku OD, 2018)'
_computing_data_reduction 'CrysAlisPro 1.171.39.46e (Rigaku OD, 2018)'
_computing_molecular_graphics 'Olex2 (Dolomanov et al., 2009)'
_computing_publication_material 'Olex2 (Dolomanov et al., 2009)'
_computing_structure_refinement 'ShelXL (Sheldrick, 2015)'
_computing_structure_solution
;
Superflip (Palatinus & Chapuis, 2007;Palatinus & van der Lee, 2008;
Palatinus et al., 2012)
;
_diffrn_ambient_environment air
_diffrn_ambient_temperature 290.19(10)
_diffrn_detector 'CCD plate'
_diffrn_detector_area_resol_mean 8.0243
_diffrn_detector_type EosS2
_diffrn_measured_fraction_theta_full 0.999
_diffrn_measured_fraction_theta_max 0.988
_diffrn_measurement_details
;
List of Runs (angles in degrees, time in seconds):

  # Type    Start    End  Width  t~exp~   \w     \q     \k     \f   Frames
#--------------------------------------------------------------------------
  1  \w    -65.00  36.00   1.00    1.00    --  -35.72  19.00  30.00  101
  2  \w    -52.00  32.00   1.00    1.00    --  -35.72  57.00  90.00   84
  3  \w   -103.00 -19.00   1.00    1.00    --  -35.72 -57.00-150.00   84
  4  \w    -33.00  55.00   1.00    1.00    --   35.72 -38.00  60.00   88
  5  \w     24.00  90.00   1.00    1.00    --   35.72-126.00  30.00   66
  6  \w      1.00  75.00   1.00    1.00    --   35.72 -99.00 -30.00   74
  7  \w     39.00 110.00   1.00    1.17    --  107.97 -95.00 -90.00   71
  8  \w    101.00 178.00   1.00    1.17    --  107.97 112.00 -30.00   77
  9  \w     38.00 129.00   1.00    1.17    --  107.97 -30.00-150.00   91
 10  \w     38.00 112.00   1.00    1.17    --  107.97-112.00  30.00   74
 11  \w     87.00 178.00   1.00    1.17    --  107.97  30.00 -60.00   91
 12  \w     38.00 129.00   1.00    1.17    --  107.97 -30.00 120.00   91
 13  \w     81.00 176.00   1.00    1.17    --  107.97  77.00-150.00   95
 14  \w     40.00 125.00   1.00    1.17    --  107.97 -45.00  60.00   85
 15  \w     40.00 135.00   1.00    1.17    --  107.97 -77.00 -60.00   95
 16  \w   -103.00  -9.00   1.00    1.00    --  -35.72 -77.00 120.00   94
 17  \w   -103.00 -19.00   1.00    1.00    --  -35.72 -57.00 -60.00   84
 18  \w   -103.00 -19.00   1.00    1.00    --  -35.72 -57.00  30.00   84
 19  \w    -32.00  52.00   1.00    1.00    --   35.72 -57.00-180.00   84
 20  \w     24.00  90.00   1.00    1.00    --   35.72-126.00-180.00   66
 21  \w     70.00 178.00   1.00    1.17    --  107.97  15.00  60.00  108
 22  \w     70.00 178.00   1.00    1.17    --  107.97  15.00-180.00  108
 23  \w     91.00 176.00   1.00    1.17    --  107.97  45.00 -30.00   85
 24  \w     91.00 176.00   1.00    1.17    --  107.97  45.00  90.00   85
 25  \w     39.00 110.00   1.00    1.17    --  107.97 -95.00 120.00   71
;
_diffrn_measurement_device 'four-circle diffractometer'
_diffrn_measurement_device_type 'SuperNova, Dual, Cu at home/near, EosS2'
_diffrn_measurement_method '\w scans'
_diffrn_orient_matrix_type 'CrysAlisPro convention (1999,Acta A55,543-557)'
_diffrn_orient_matrix_UB_11 -0.0072829000
_diffrn_orient_matrix_UB_12 -0.1218067000
_diffrn_orient_matrix_UB_13 0.0055524000
_diffrn_orient_matrix_UB_21 -0.0072283000
_diffrn_orient_matrix_UB_22 0.0099885000
_diffrn_orient_matrix_UB_23 0.0596260000
_diffrn_orient_matrix_UB_31 -0.1542827000
_diffrn_orient_matrix_UB_32 0.0377573000
_diffrn_orient_matrix_UB_33 -0.0030933000
_diffrn_radiation_monochromator mirror
_diffrn_radiation_probe x-ray
_diffrn_radiation_type CuK\a
_diffrn_radiation_wavelength 1.54184
_diffrn_reflns_av_R_equivalents 0.0414
_diffrn_reflns_av_unetI/netI 0.0265
_diffrn_reflns_Laue_measured_fraction_full 0.999
_diffrn_reflns_Laue_measured_fraction_max 0.988
_diffrn_reflns_limit_h_max 9
_diffrn_reflns_limit_h_min -12
_diffrn_reflns_limit_k_max 31
_diffrn_reflns_limit_k_min -31
_diffrn_reflns_limit_l_max 15
_diffrn_reflns_limit_l_min -15
_diffrn_reflns_number 30577
_diffrn_reflns_point_group_measured_fraction_full 0.999
_diffrn_reflns_point_group_measured_fraction_max 0.988
_diffrn_reflns_theta_full 67.684
_diffrn_reflns_theta_max 71.748
_diffrn_reflns_theta_min 4.051
_diffrn_source 'micro-focus sealed X-ray tube'
_diffrn_source_type 'SuperNova (Cu) X-ray Source'
_exptl_absorpt_coefficient_mu 0.520
_exptl_absorpt_correction_T_max 1.00000
_exptl_absorpt_correction_T_min 0.55655
_exptl_absorpt_correction_type multi-scan
_exptl_absorpt_process_details
;
CrysAlisPro 1.171.39.46e (Rigaku Oxford Diffraction, 2018)
Empirical absorption correction using spherical harmonics,
 implemented in SCALE3 ABSPACK scaling algorithm.
;
_exptl_crystal_colour colourless
_exptl_crystal_colour_primary colourless
_exptl_crystal_density_diffrn 1.188
_exptl_crystal_description prism
_exptl_crystal_F_000 1216
_exptl_crystal_size_max 0.43
_exptl_crystal_size_mid 0.31
_exptl_crystal_size_min 0.29
_refine_diff_density_max 0.145
_refine_diff_density_min -0.175
_refine_diff_density_rms 0.033
_refine_ls_extinction_coef 0.0035(2)
_refine_ls_extinction_expression Fc^*^=kFc[1+0.001xFc^2^\l^3^/sin(2\q)]^-1/4^
_refine_ls_extinction_method SHELXL
_refine_ls_goodness_of_fit_ref 1.057
_refine_ls_hydrogen_treatment constr
_refine_ls_matrix_type full
_refine_ls_number_parameters 402
_refine_ls_number_reflns 6172
_refine_ls_number_restraints 0
_refine_ls_restrained_S_all 1.057
_refine_ls_R_factor_all 0.0463
_refine_ls_R_factor_gt 0.0428
_refine_ls_shift/su_max 0.000
_refine_ls_shift/su_mean 0.000
_refine_ls_structure_factor_coef Fsqd
_refine_ls_weighting_details 'w=1/[\s^2^(Fo^2^)+(0.0584P)^2^+0.5057P] where P=(Fo^2^+2Fc^2^)/3'
_refine_ls_weighting_scheme calc
_refine_ls_wR_factor_gt 0.1146
_refine_ls_wR_factor_ref 0.1179
_reflns_Friedel_coverage 0.000
_reflns_number_gt 5627
_reflns_number_total 6172
_reflns_threshold_expression 'I > 2\s(I)'
_cod_data_source_file d4sc01858c2.cif
_cod_data_source_block zyq-1-2021
_cod_database_code 1572056
_shelxl_version_number 2014-1
_chemical_oxdiff_usercomment 'C1 H1 N1'
_shelx_space_group_comment
;
The symmetry employed for this shelxl refinement is uniquely defined
by the following loop, which should always be used as a source of
symmetry information in preference to the above space-group names.
They are only intended as comments.
;
_reflns_odcompleteness_completeness 99.18
_reflns_odcompleteness_iscentric 1
_reflns_odcompleteness_theta 66.97
_olex2_refinement_description
;
1. Fixed Uiso
 At 1.2 times of:
  All C(H) groups, All C(H,H) groups
 At 1.5 times of:
  All C(H,H,H) groups
2.a Secondary CH2 refined with riding coordinates:
 C13(H13A,H13B), C34(H34A,H34B)
2.b Aromatic/amide H refined with riding coordinates:
 C1(H1), C2(H2), C7(H7), C8(H8), C9(H9), C10(H10), C17(H17), C18(H18),
 C19(H19), C20(H20), C21(H21), C22(H22), C23(H23), C28(H28), C29(H29), C30(H30),
  C31(H31), C38(H38), C39(H39), C40(H40), C41(H41), C42(H42)
2.c Idealised Me refined as rotating group:
 C14(H14A,H14B,H14C), C15(H15A,H15B,H15C), C35(H35A,H35B,H35C), C36(H36A,H36B,
 H36C)
;
_olex2_submission_special_instructions 'No special instructions were received'
_oxdiff_exptl_absorpt_empirical_details
;
Empirical correction (ABSPACK) includes:
- Absorption correction using spherical harmonics
- Frame scaling
;
_oxdiff_exptl_absorpt_empirical_full_max 1.721
_oxdiff_exptl_absorpt_empirical_full_min 0.574

loop_
_space_group_symop_operation_xyz
'x, y, z'
'-x+1/2, y+1/2, -z+1/2'
'-x, -y, -z'
'x-1/2, -y-1/2, z-1/2'

loop_
_atom_site_label
_atom_site_type_symbol
_atom_site_fract_x
_atom_site_fract_y
_atom_site_fract_z
_atom_site_U_iso_or_equiv
_atom_site_adp_type
_atom_site_occupancy
_atom_site_site_symmetry_order
_atom_site_calc_flag
_atom_site_refinement_flags_posn
_atom_site_refinement_flags_adp
_atom_site_refinement_flags_occupancy
_atom_site_disorder_assembly
_atom_site_disorder_group
N1 N 0.32850(11) 0.06052(4) 0.55984(9) 0.0470(3) Uani 1 1 d . . . . .
C1 C 0.28225(14) 0.10807(5) 0.52967(11) 0.0525(3) Uani 1 1 d . . . . .
H1 H 0.1989 0.1110 0.4792 0.063 Uiso 1 1 calc R . . . .
C2 C 0.35044(14) 0.15317(5) 0.56865(11) 0.0514(3) Uani 1 1 d . . . . .
H2 H 0.3124 0.1854 0.5455 0.062 Uiso 1 1 calc R . . . .
C3 C 0.47681(13) 0.15024(4) 0.64305(10) 0.0428(3) Uani 1 1 d . . . . .
C4 C 0.52785(12) 0.10068(4) 0.67615(10) 0.0386(3) Uani 1 1 d . . . . .
C5 C 0.44992(12) 0.05733(4) 0.63260(10) 0.0394(3) Uani 1 1 d . . . . .
C6 C 0.49972(12) 0.00473(4) 0.66963(10) 0.0397(3) Uani 1 1 d . . . . .
C7 C 0.44941(13) -0.03883(5) 0.60592(11) 0.0474(3) Uani 1 1 d . . . . .
H7 H 0.3868 -0.0346 0.5382 0.057 Uiso 1 1 calc R . . . .
C8 C 0.49147(15) -0.08820(5) 0.64221(13) 0.0549(3) Uani 1 1 d . . . . .
H8 H 0.4584 -0.1170 0.5986 0.066 Uiso 1 1 calc R . . . .
C9 C 0.58259(15) -0.09468(5) 0.74331(14) 0.0591(4) Uani 1 1 d . . . . .
H9 H 0.6093 -0.1280 0.7689 0.071 Uiso 1 1 calc R . . . .
C10 C 0.63462(14) -0.05179(5) 0.80694(13) 0.0534(3) Uani 1 1 d . . . . .
H10 H 0.6964 -0.0567 0.8749 0.064 Uiso 1 1 calc R . . . .
C11 C 0.59639(12) -0.00150(4) 0.77130(10) 0.0416(3) Uani 1 1 d . . . . .
C12 C 0.65129(12) 0.04644(4) 0.84014(10) 0.0423(3) Uani 1 1 d . . . . .
C13 C 0.65980(12) 0.09098(4) 0.75991(10) 0.0419(3) Uani 1 1 d . . . . .
H13A H 0.6876 0.1225 0.8022 0.050 Uiso 1 1 calc R . . . .
H13B H 0.7276 0.0826 0.7210 0.050 Uiso 1 1 calc R . . . .
C14 C 0.79210(14) 0.03756(5) 0.91619(12) 0.0543(3) Uani 1 1 d . . . . .
H14A H 0.7879 0.0114 0.9702 0.081 Uiso 1 1 calc GR . . . .
H14B H 0.8250 0.0694 0.9533 0.081 Uiso 1 1 calc GR . . . .
H14C H 0.8515 0.0262 0.8726 0.081 Uiso 1 1 calc GR . . . .
C15 C 0.55566(15) 0.06149(6) 0.91154(12) 0.0554(3) Uani 1 1 d . . . . .
H15A H 0.4670 0.0666 0.8647 0.083 Uiso 1 1 calc GR . . . .
H15B H 0.5863 0.0931 0.9509 0.083 Uiso 1 1 calc GR . . . .
H15C H 0.5538 0.0342 0.9637 0.083 Uiso 1 1 calc GR . . . .
C16 C 0.55023(13) 0.19852(4) 0.68840(11) 0.0443(3) Uani 1 1 d . . . . .
C17 C 0.68011(14) 0.20836(5) 0.68141(12) 0.0528(3) Uani 1 1 d . . . . .
H17 H 0.7226 0.1849 0.6447 0.063 Uiso 1 1 calc R . . . .
C18 C 0.74730(15) 0.25262(5) 0.72828(14) 0.0611(4) Uani 1 1 d . . . . .
H18 H 0.8343 0.2589 0.7226 0.073 Uiso 1 1 calc R . . . .
C19 C 0.68550(18) 0.28755(5) 0.78346(14) 0.0643(4) Uani 1 1 d . . . . .
H19 H 0.7314 0.3169 0.8166 0.077 Uiso 1 1 calc R . . . .
C20 C 0.55572(18) 0.27872(5) 0.78915(14) 0.0665(4) Uani 1 1 d . . . . .
H20 H 0.5133 0.3025 0.8251 0.080 Uiso 1 1 calc R . . . .
C21 C 0.48809(15) 0.23473(5) 0.74170(13) 0.0568(4) Uani 1 1 d . . . . .
H21 H 0.4001 0.2293 0.7454 0.068 Uiso 1 1 calc R . . . .
N2 N -0.07557(11) 0.14941(4) 0.53604(9) 0.0489(3) Uani 1 1 d . . . . .
C22 C -0.12454(14) 0.10325(5) 0.49644(11) 0.0530(3) Uani 1 1 d . . . . .
H22 H -0.1871 0.1025 0.4280 0.064 Uiso 1 1 calc R . . . .
C23 C -0.08865(13) 0.05677(5) 0.55015(11) 0.0480(3) Uani 1 1 d . . . . .
H23 H -0.1273 0.0259 0.5185 0.058 Uiso 1 1 calc R . . . .
C24 C 0.00625(12) 0.05618(4) 0.65265(10) 0.0387(3) Uani 1 1 d . . . . .
C25 C 0.05852(11) 0.10420(4) 0.69683(9) 0.0375(2) Uani 1 1 d . . . . .
C26 C 0.01475(11) 0.14935(4) 0.63574(10) 0.0387(3) Uani 1 1 d . . . . .
C27 C 0.06975(11) 0.20052(4) 0.67956(10) 0.0395(3) Uani 1 1 d . . . . .
C28 C 0.05626(14) 0.24333(5) 0.60843(12) 0.0509(3) Uani 1 1 d . . . . .
H28 H 0.0149 0.2393 0.5334 0.061 Uiso 1 1 calc R . . . .
C29 C 0.10365(16) 0.29153(5) 0.64847(14) 0.0603(4) Uani 1 1 d . . . . .
H29 H 0.0951 0.3197 0.6004 0.072 Uiso 1 1 calc R . . . .
C30 C 0.16389(15) 0.29789(5) 0.75996(14) 0.0583(4) Uani 1 1 d . . . . .
H30 H 0.1947 0.3305 0.7872 0.070 Uiso 1 1 calc R . . . .
C31 C 0.17847(13) 0.25597(5) 0.83111(12) 0.0493(3) Uani 1 1 d . . . . .
H31 H 0.2188 0.2608 0.9061 0.059 Uiso 1 1 calc R . . . .
C32 C 0.13399(12) 0.20655(4) 0.79268(10) 0.0398(3) Uani 1 1 d . . . . .
C33 C 0.14821(13) 0.15996(5) 0.86969(10) 0.0462(3) Uani 1 1 d . . . . .
C34 C 0.16332(13) 0.11032(4) 0.80511(10) 0.0453(3) Uani 1 1 d . . . . .
H34A H 0.2513 0.1105 0.7902 0.054 Uiso 1 1 calc R . . . .
H34B H 0.1591 0.0804 0.8515 0.054 Uiso 1 1 calc R . . . .
C35 C 0.02390(19) 0.15649(6) 0.91524(14) 0.0721(5) Uani 1 1 d . . . . .
H35A H 0.0156 0.1878 0.9548 0.108 Uiso 1 1 calc GR . . . .
H35B H 0.0325 0.1273 0.9646 0.108 Uiso 1 1 calc GR . . . .
H35C H -0.0545 0.1521 0.8549 0.108 Uiso 1 1 calc GR . . . .
C36 C 0.27506(19) 0.16430(6) 0.96612(12) 0.0710(5) Uani 1 1 d . . . . .
H36A H 0.3515 0.1707 0.9371 0.106 Uiso 1 1 calc GR . . . .
H36B H 0.2881 0.1324 1.0076 0.106 Uiso 1 1 calc GR . . . .
H36C H 0.2648 0.1925 1.0138 0.106 Uiso 1 1 calc GR . . . .
C37 C 0.04665(12) 0.00530(4) 0.70747(10) 0.0399(3) Uani 1 1 d . . . . .
C38 C 0.18088(13) -0.00888(5) 0.74545(10) 0.0439(3) Uani 1 1 d . . . . .
H38 H 0.2476 0.0145 0.7393 0.053 Uiso 1 1 calc R . . . .
C39 C 0.21643(15) -0.05733(5) 0.79234(11) 0.0520(3) Uani 1 1 d . . . . .
H39 H 0.3065 -0.0665 0.8164 0.062 Uiso 1 1 calc R . . . .
C40 C 0.11834(17) -0.09201(5) 0.80334(12) 0.0595(4) Uani 1 1 d . . . . .
H40 H 0.1421 -0.1243 0.8362 0.071 Uiso 1 1 calc R . . . .
C41 C -0.01458(17) -0.07866(5) 0.76559(13) 0.0614(4) Uani 1 1 d . . . . .
H41 H -0.0807 -0.1021 0.7728 0.074 Uiso 1 1 calc R . . . .
C42 C -0.05087(14) -0.03069(5) 0.71696(12) 0.0515(3) Uani 1 1 d . . . . .
H42 H -0.1412 -0.0224 0.6904 0.062 Uiso 1 1 calc R . . . .

loop_
_atom_site_aniso_label
_atom_site_aniso_U_11
_atom_site_aniso_U_22
_atom_site_aniso_U_33
_atom_site_aniso_U_23
_atom_site_aniso_U_13
_atom_site_aniso_U_12
N1 0.0433(6) 0.0474(6) 0.0482(6) 0.0020(4) 0.0076(5) -0.0010(5)
C1 0.0458(7) 0.0551(8) 0.0527(7) 0.0066(6) 0.0050(6) 0.0053(6)
C2 0.0533(8) 0.0437(7) 0.0565(7) 0.0099(5) 0.0125(6) 0.0112(6)
C3 0.0477(7) 0.0354(6) 0.0482(6) 0.0045(5) 0.0175(5) 0.0036(5)
C4 0.0415(6) 0.0324(5) 0.0432(6) 0.0032(4) 0.0129(5) 0.0006(5)
C5 0.0407(6) 0.0367(6) 0.0415(6) 0.0019(4) 0.0118(5) -0.0010(5)
C6 0.0412(6) 0.0326(6) 0.0472(6) 0.0009(5) 0.0147(5) -0.0027(5)
C7 0.0494(7) 0.0413(6) 0.0537(7) -0.0055(5) 0.0171(6) -0.0074(5)
C8 0.0617(8) 0.0346(6) 0.0738(9) -0.0103(6) 0.0269(7) -0.0077(6)
C9 0.0622(9) 0.0314(6) 0.0853(10) 0.0064(6) 0.0220(8) 0.0030(6)
C10 0.0551(8) 0.0364(6) 0.0664(8) 0.0094(6) 0.0109(7) 0.0017(6)
C11 0.0427(6) 0.0321(6) 0.0511(7) 0.0041(5) 0.0139(5) -0.0007(5)
C12 0.0452(6) 0.0342(6) 0.0457(6) 0.0028(5) 0.0083(5) -0.0004(5)
C13 0.0415(6) 0.0321(5) 0.0509(6) 0.0030(5) 0.0093(5) -0.0026(5)
C14 0.0533(8) 0.0489(7) 0.0544(7) 0.0038(6) 0.0020(6) 0.0008(6)
C15 0.0614(8) 0.0550(8) 0.0520(7) -0.0011(6) 0.0184(6) -0.0008(6)
C16 0.0520(7) 0.0301(5) 0.0538(7) 0.0082(5) 0.0185(6) 0.0045(5)
C17 0.0576(8) 0.0362(6) 0.0709(8) 0.0049(6) 0.0281(7) 0.0047(6)
C18 0.0578(8) 0.0419(7) 0.0869(11) 0.0100(7) 0.0244(8) -0.0040(6)
C19 0.0814(11) 0.0338(7) 0.0779(10) 0.0013(6) 0.0204(8) -0.0073(7)
C20 0.0872(11) 0.0374(7) 0.0841(11) -0.0045(7) 0.0387(9) 0.0040(7)
C21 0.0616(8) 0.0369(6) 0.0801(9) 0.0019(6) 0.0329(8) 0.0050(6)
N2 0.0500(6) 0.0437(6) 0.0460(6) -0.0020(4) -0.0008(5) 0.0054(5)
C22 0.0520(8) 0.0511(7) 0.0461(7) -0.0091(6) -0.0056(6) 0.0021(6)
C23 0.0464(7) 0.0420(6) 0.0499(7) -0.0144(5) 0.0016(5) -0.0032(5)
C24 0.0373(6) 0.0331(6) 0.0444(6) -0.0078(4) 0.0082(5) -0.0016(4)
C25 0.0363(6) 0.0320(5) 0.0413(6) -0.0045(4) 0.0046(5) -0.0017(4)
C26 0.0361(6) 0.0349(6) 0.0426(6) -0.0028(4) 0.0057(5) 0.0019(4)
C27 0.0362(6) 0.0303(5) 0.0507(6) -0.0011(5) 0.0087(5) 0.0028(4)
C28 0.0536(7) 0.0372(6) 0.0590(7) 0.0051(5) 0.0088(6) 0.0063(5)
C29 0.0666(9) 0.0326(6) 0.0796(10) 0.0099(6) 0.0148(8) 0.0042(6)
C30 0.0588(8) 0.0275(6) 0.0872(10) -0.0071(6) 0.0161(8) -0.0027(5)
C31 0.0497(7) 0.0346(6) 0.0618(8) -0.0104(5) 0.0108(6) -0.0037(5)
C32 0.0363(6) 0.0303(5) 0.0519(6) -0.0051(5) 0.0094(5) -0.0012(4)
C33 0.0553(7) 0.0347(6) 0.0428(6) -0.0046(5) 0.0020(5) -0.0090(5)
C34 0.0506(7) 0.0300(5) 0.0462(6) -0.0018(5) -0.0048(5) -0.0027(5)
C35 0.0945(13) 0.0636(9) 0.0668(9) -0.0083(7) 0.0367(9) -0.0211(9)
C36 0.0934(12) 0.0455(7) 0.0536(8) -0.0051(6) -0.0193(8) -0.0113(8)
C37 0.0458(6) 0.0295(5) 0.0441(6) -0.0102(4) 0.0108(5) -0.0037(5)
C38 0.0462(7) 0.0384(6) 0.0462(6) -0.0051(5) 0.0102(5) -0.0012(5)
C39 0.0617(8) 0.0432(7) 0.0488(7) -0.0052(5) 0.0097(6) 0.0096(6)
C40 0.0897(11) 0.0323(6) 0.0575(8) -0.0013(5) 0.0206(8) 0.0047(7)
C41 0.0766(10) 0.0346(7) 0.0791(10) -0.0087(6) 0.0307(8) -0.0130(7)
C42 0.0511(7) 0.0358(6) 0.0688(8) -0.0127(6) 0.0177(6) -0.0079(5)

loop_
_atom_type_symbol
_atom_type_description
_atom_type_scat_dispersion_real
_atom_type_scat_dispersion_imag
_atom_type_scat_source
C C 0.0181 0.0091 'International Tables Vol C Tables 4.2.6.8 and 6.1.1.4'
H H 0.0000 0.0000 'International Tables Vol C Tables 4.2.6.8 and 6.1.1.4'
N N 0.0311 0.0180 'International Tables Vol C Tables 4.2.6.8 and 6.1.1.4'

loop_
_geom_angle_atom_site_label_1
_geom_angle_atom_site_label_2
_geom_angle_atom_site_label_3
_geom_angle
_geom_angle_site_symmetry_1
_geom_angle_site_symmetry_3
_geom_angle_publ_flag
C1 N1 C5 116.77(11) . . ?
N1 C1 C2 123.98(12) . . ?
C1 C2 C3 119.65(11) . . ?
C2 C3 C4 117.53(11) . . ?
C2 C3 C16 120.38(11) . . ?
C4 C3 C16 122.03(11) . . ?
C3 C4 C13 124.00(10) . . ?
C5 C4 C3 118.34(11) . . ?
C5 C4 C13 117.61(10) . . ?
N1 C5 C4 123.72(11) . . ?
N1 C5 C6 117.05(10) . . ?
C4 C5 C6 119.20(10) . . ?
C7 C6 C5 120.51(11) . . ?
C7 C6 C11 119.80(11) . . ?
C11 C6 C5 119.67(10) . . ?
C8 C7 C6 120.78(13) . . ?
C9 C8 C7 119.72(12) . . ?
C8 C9 C10 120.17(12) . . ?
C9 C10 C11 121.36(13) . . ?
C6 C11 C12 119.39(10) . . ?
C10 C11 C6 118.11(11) . . ?
C10 C11 C12 122.46(11) . . ?
C11 C12 C13 108.08(10) . . ?
C11 C12 C14 112.61(10) . . ?
C11 C12 C15 109.19(10) . . ?
C14 C12 C13 108.15(10) . . ?
C15 C12 C13 109.86(10) . . ?
C15 C12 C14 108.93(11) . . ?
C4 C13 C12 112.52(10) . . ?
C17 C16 C3 122.29(11) . . ?
C17 C16 C21 118.44(12) . . ?
C21 C16 C3 119.26(12) . . ?
C18 C17 C16 120.79(13) . . ?
C19 C18 C17 120.09(14) . . ?
C20 C19 C18 119.67(14) . . ?
C19 C20 C21 120.32(14) . . ?
C20 C21 C16 120.66(14) . . ?
C22 N2 C26 116.55(10) . . ?
N2 C22 C23 124.32(11) . . ?
C22 C23 C24 119.60(11) . . ?
C23 C24 C25 117.32(10) . . ?
C23 C24 C37 118.63(10) . . ?
C25 C24 C37 124.05(10) . . ?
C24 C25 C34 124.04(10) . . ?
C26 C25 C24 118.58(10) . . ?
C26 C25 C34 117.35(9) . . ?
N2 C26 C25 123.61(10) . . ?
N2 C26 C27 116.63(10) . . ?
C25 C26 C27 119.75(10) . . ?
C28 C27 C26 119.91(11) . . ?
C28 C27 C32 119.65(11) . . ?
C32 C27 C26 120.43(10) . . ?
C29 C28 C27 120.63(13) . . ?
C28 C29 C30 119.90(13) . . ?
C31 C30 C29 120.15(12) . . ?
C30 C31 C32 121.25(13) . . ?
C27 C32 C33 119.47(10) . . ?
C31 C32 C27 118.38(11) . . ?
C31 C32 C33 122.10(11) . . ?
C32 C33 C34 109.30(10) . . ?
C32 C33 C35 108.95(11) . . ?
C32 C33 C36 111.28(10) . . ?
C34 C33 C36 106.88(11) . . ?
C35 C33 C34 110.56(11) . . ?
C35 C33 C36 109.86(13) . . ?
C25 C34 C33 114.24(10) . . ?
C38 C37 C24 121.70(11) . . ?
C38 C37 C42 118.21(11) . . ?
C42 C37 C24 120.01(11) . . ?
C39 C38 C37 120.85(12) . . ?
C40 C39 C38 120.07(13) . . ?
C41 C40 C39 119.71(13) . . ?
C40 C41 C42 120.54(13) . . ?
C41 C42 C37 120.60(13) . . ?

loop_
_geom_bond_atom_site_label_1
_geom_bond_atom_site_label_2
_geom_bond_distance
_geom_bond_site_symmetry_2
_geom_bond_publ_flag
N1 C1 1.3311(16) . ?
N1 C5 1.3484(16) . ?
C1 C2 1.3789(19) . ?
C2 C3 1.3956(18) . ?
C3 C4 1.4001(15) . ?
C3 C16 1.4885(17) . ?
C4 C5 1.4002(16) . ?
C4 C13 1.5099(16) . ?
C5 C6 1.4784(15) . ?
C6 C7 1.3943(16) . ?
C6 C11 1.4080(17) . ?
C7 C8 1.3799(18) . ?
C8 C9 1.377(2) . ?
C9 C10 1.3843(19) . ?
C10 C11 1.3915(16) . ?
C11 C12 1.5259(16) . ?
C12 C13 1.5371(16) . ?
C12 C14 1.5353(17) . ?
C12 C15 1.5346(18) . ?
C16 C17 1.3858(18) . ?
C16 C21 1.3902(18) . ?
C17 C18 1.3821(19) . ?
C18 C19 1.380(2) . ?
C19 C20 1.375(2) . ?
C20 C21 1.380(2) . ?
N2 C22 1.3342(16) . ?
N2 C26 1.3501(15) . ?
C22 C23 1.3738(18) . ?
C23 C24 1.3980(17) . ?
C24 C25 1.4025(14) . ?
C24 C37 1.4856(16) . ?
C25 C26 1.3987(15) . ?
C25 C34 1.5073(15) . ?
C26 C27 1.4811(15) . ?
C27 C28 1.3978(17) . ?
C27 C32 1.4055(17) . ?
C28 C29 1.3782(18) . ?
C29 C30 1.380(2) . ?
C30 C31 1.3794(19) . ?
C31 C32 1.3937(15) . ?
C32 C33 1.5186(16) . ?
C33 C34 1.5375(16) . ?
C33 C35 1.529(2) . ?
C33 C36 1.5387(18) . ?
C37 C38 1.3917(17) . ?
C37 C42 1.3926(17) . ?
C38 C39 1.3851(17) . ?
C39 C40 1.380(2) . ?
C40 C41 1.374(2) . ?
C41 C42 1.383(2) . ?
